data_4029173
loop_
_publ_author_name
'Matsuda, Takanori'
'Sakurai, Yusuke'

_publ_section_title
;
 Gold(I)-catalyzed ring-expanding spiroannulation of cyclopropenones with
 enynes.
;
_journal_issue 6
_journal_name_full 'The Journal of organic chemistry'
_journal_page_first 2739
_journal_page_last 2745
_journal_paper_doi 10.1021/jo500045n
_journal_volume 79
_journal_year 2014
_chemical_formula_sum 'C24 H27 N O4 S'
_chemical_formula_weight 425.53
_chemical_name_systematic
; 
 ? 
;
_space_group_IT_number 2
_symmetry_cell_setting triclinic
_symmetry_space_group_name_Hall '-P 1'
_symmetry_space_group_name_H-M 'P -1'
_atom_sites_solution_hydrogens geom
_atom_sites_solution_primary direct
_atom_sites_solution_secondary difmap
_audit_creation_method SHELXL-97
_cell_angle_alpha 67.419(2)
_cell_angle_beta 65.621(2)
_cell_angle_gamma 68.528(2)
_cell_formula_units_Z 2
_cell_length_a 10.2844(10)
_cell_length_b 10.4765(10)
_cell_length_c 12.2306(12)
_cell_measurement_reflns_used 2679
_cell_measurement_temperature 273(2)
_cell_measurement_theta_max 28.27
_cell_measurement_theta_min 3.26
_cell_volume 1073.99(18)
_computing_cell_refinement 'Bruker SMART'
_computing_data_collection 'Bruker SMART'
_computing_data_reduction 'Bruker SAINT'
_computing_molecular_graphics 'Bruker SHELXTL'
_computing_publication_material 'Bruker SHELXTL'
_computing_structure_refinement 'SHELXL-97 (Sheldrick, 1997)'
_computing_structure_solution 'SHELXS-97 (Sheldrick, 1990)'
_diffrn_ambient_temperature 273(2)
_diffrn_measured_fraction_theta_full 0.945
_diffrn_measured_fraction_theta_max 0.945
_diffrn_measurement_device_type 'CCD area detector'
_diffrn_measurement_method 'phi and omega scans'
_diffrn_radiation_monochromator graphite
_diffrn_radiation_source 'fine-focus sealed tube'
_diffrn_radiation_type MoK\a
_diffrn_radiation_wavelength 0.71073
_diffrn_reflns_av_R_equivalents 0.0108
_diffrn_reflns_av_sigmaI/netI 0.0249
_diffrn_reflns_limit_h_max 13
_diffrn_reflns_limit_h_min -12
_diffrn_reflns_limit_k_max 13
_diffrn_reflns_limit_k_min -12
_diffrn_reflns_limit_l_max 16
_diffrn_reflns_limit_l_min -9
_diffrn_reflns_number 6818
_diffrn_reflns_theta_full 28.29
_diffrn_reflns_theta_max 28.29
_diffrn_reflns_theta_min 3.26
_exptl_absorpt_coefficient_mu 0.181
_exptl_absorpt_correction_type none
_exptl_crystal_density_diffrn 1.316
_exptl_crystal_density_meas 0
_exptl_crystal_density_method 'not measured'
_exptl_crystal_F_000 452
_refine_diff_density_max 0.477
_refine_diff_density_min -0.261
_refine_diff_density_rms 0.047
_refine_ls_extinction_method none
_refine_ls_goodness_of_fit_ref 0.661
_refine_ls_hydrogen_treatment mixed
_refine_ls_matrix_type full
_refine_ls_number_parameters 275
_refine_ls_number_reflns 5044
_refine_ls_number_restraints 0
_refine_ls_restrained_S_all 0.661
_refine_ls_R_factor_all 0.0587
_refine_ls_R_factor_gt 0.0483
_refine_ls_shift/su_max 0.047
_refine_ls_shift/su_mean 0.010
_refine_ls_structure_factor_coef Fsqd
_refine_ls_weighting_details 'calc w=1/[\s^2^(Fo^2^)+(0.1855P)^2^+0.7412P] where P=(Fo^2^+2Fc^2^)/3'
_refine_ls_weighting_scheme calc
_refine_ls_wR_factor_gt 0.1509
_refine_ls_wR_factor_ref 0.1774
_reflns_number_gt 4171
_reflns_number_total 5044
_reflns_threshold_expression >2sigma(I)
_cod_data_source_file jo500045n_si_001.cif
_cod_data_source_block 121207a
_cod_depositor_comments
;
The following automatic conversions were performed:

'_symmetry_cell_setting' value 'Triclinic' changed to 'triclinic'
according to
/usr/data/users/saulius/crontab/automatic-downloads/current/ACS/lib/dictionaries/cif_core.dic
dictionary named 'cif_core.dic' version 2.4.2 from 2011-04-26.

Automatic conversion script
Id: cif_fix_values 2281 2013-09-26 08:29:07Z andrius 
;
_cod_original_sg_symbol_H-M P-1
_cod_database_code 4029173

loop_
_symmetry_equiv_pos_as_xyz
'x, y, z'
'-x, -y, -z'

loop_
_atom_site_label
_atom_site_type_symbol
_atom_site_fract_x
_atom_site_fract_y
_atom_site_fract_z
_atom_site_U_iso_or_equiv
_atom_site_adp_type
_atom_site_occupancy
_atom_site_symmetry_multiplicity
_atom_site_calc_flag
_atom_site_refinement_flags
S1 S 0.75704(5) 1.30786(5) 0.44164(4) 0.04096(16) Uani 1 1 d .
O1 O 0.65502(15) 1.06328(16) 0.30117(13) 0.0496(4) Uani 1 1 d .
O2 O 0.61499(14) 0.81698(16) 0.52780(13) 0.0448(3) Uani 1 1 d .
H2 H 0.5448 0.8617 0.5734 0.067 Uiso 1 1 calc R
C1 C 0.74979(19) 0.86192(19) 0.14713(16) 0.0355(4) Uani 1 1 d .
C2 C 0.82470(17) 0.89749(18) 0.50143(15) 0.0325(3) Uani 1 1 d .
H2A H 0.9105 0.8638 0.5302 0.039 Uiso 1 1 calc R
C3 C 1.08252(19) 0.71441(18) 0.13137(15) 0.0354(4) Uani 1 1 d .
C4 C 0.73197(19) 1.03541(18) 0.53962(16) 0.0351(4) Uani 1 1 d .
H4A H 0.6331 1.0602 0.5358 0.042 Uiso 1 1 calc R
H4B H 0.7263 1.0265 0.6233 0.042 Uiso 1 1 calc R
C5 C 0.74245(19) 0.77699(19) 0.56549(16) 0.0358(4) Uani 1 1 d .
C6 C 0.83427(18) 0.87471(19) 0.21342(15) 0.0354(4) Uani 1 1 d .
C7 C 0.77032(19) 0.97235(19) 0.29357(15) 0.0364(4) Uani 1 1 d .
N1 N 0.81363(18) 1.14153(17) 0.44608(15) 0.0427(4) Uani 1 1 d .
O3 O 0.6929(2) 1.31458(17) 0.56835(15) 0.0596(4) Uani 1 1 d .
C8 C 0.8035(2) 0.8815(2) 0.01818(17) 0.0410(4) Uani 1 1 d .
H8 H 0.8932 0.9058 -0.0279 0.049 Uiso 1 1 calc R
C9 C 1.02173(19) 0.8519(2) 0.28978(17) 0.0401(4) Uani 1 1 d .
H9A H 1.1000 0.9011 0.2402 0.048 Uiso 1 1 calc R
H9B H 1.0562 0.7676 0.3504 0.048 Uiso 1 1 calc R
C10 C 0.88249(18) 0.95101(19) 0.35575(15) 0.0353(4) Uani 1 1 d .
C11 C 0.97597(18) 0.81194(19) 0.20749(15) 0.0353(4) Uani 1 1 d .
C12 C 0.9087(2) 1.0961(2) 0.33259(18) 0.0458(4) Uani 1 1 d .
H12A H 1.0113 1.0865 0.3190 0.055 Uiso 1 1 calc R
H12B H 0.8823 1.1647 0.2602 0.055 Uiso 1 1 calc R
O4 O 0.87913(19) 1.36821(19) 0.36161(19) 0.0674(5) Uani 1 1 d .
C13 C 1.0436(2) 0.6042(2) 0.1250(2) 0.0466(4) Uani 1 1 d .
H13 H 0.9498 0.5895 0.1709 0.056 Uiso 1 1 calc R
C14 C 0.6147(2) 0.8261(2) 0.21353(18) 0.0454(4) Uani 1 1 d .
H14 H 0.5767 0.8133 0.2994 0.054 Uiso 1 1 calc R
C15 C 0.5367(2) 0.8095(3) 0.1529(2) 0.0501(5) Uani 1 1 d .
H15 H 0.4471 0.7849 0.1981 0.060 Uiso 1 1 calc R
C16 C 0.5918(2) 0.8293(2) 0.0254(2) 0.0490(5) Uani 1 1 d .
H16 H 0.5393 0.8184 -0.0153 0.059 Uiso 1 1 calc R
C17 C 0.7247(2) 0.8653(2) -0.04148(18) 0.0470(5) Uani 1 1 d .
H17 H 0.7615 0.8787 -0.1274 0.056 Uiso 1 1 calc R
C18 C 0.8368(2) 0.6390(2) 0.5303(2) 0.0498(5) Uani 1 1 d .
H18A H 0.7852 0.5650 0.5786 0.075 Uiso 1 1 calc R
H18B H 0.9281 0.6117 0.5469 0.075 Uiso 1 1 calc R
H18C H 0.8564 0.6534 0.4431 0.075 Uiso 1 1 calc R
C19 C 0.6971(3) 0.7471(2) 0.70681(18) 0.0500(5) Uani 1 1 d .
H19A H 0.6271 0.8296 0.7315 0.075 Uiso 1 1 calc R
H19B H 0.7824 0.7258 0.7306 0.075 Uiso 1 1 calc R
H19C H 0.6533 0.6673 0.7472 0.075 Uiso 1 1 calc R
C20 C 1.1439(3) 0.5164(2) 0.0505(2) 0.0577(6) Uani 1 1 d .
H20 H 1.1174 0.4425 0.0471 0.069 Uiso 1 1 calc R
C21 C 0.6173(3) 1.3871(3) 0.3725(3) 0.0616(6) Uani 1 1 d .
H21A H 0.5843 1.4871 0.3669 0.092 Uiso 1 1 calc R
H21B H 0.5364 1.3432 0.4223 0.092 Uiso 1 1 calc R
H21C H 0.6547 1.3745 0.2903 0.092 Uiso 1 1 calc R
C22 C 1.2824(3) 0.5377(2) -0.0185(2) 0.0602(6) Uani 1 1 d .
H22 H 1.3487 0.4793 -0.0694 0.072 Uiso 1 1 calc R
C23 C 1.2240(2) 0.7317(3) 0.0641(2) 0.0587(6) Uani 1 1 d .
H23 H 1.2529 0.8024 0.0701 0.070 Uiso 1 1 calc R
C24 C 1.3231(3) 0.6451(3) -0.0122(3) 0.0714(8) Uani 1 1 d .
H24 H 1.4168 0.6596 -0.0590 0.086 Uiso 1 1 calc R

loop_
_atom_site_aniso_label
_atom_site_aniso_U_11
_atom_site_aniso_U_22
_atom_site_aniso_U_33
_atom_site_aniso_U_23
_atom_site_aniso_U_13
_atom_site_aniso_U_12
S1 0.0421(3) 0.0382(3) 0.0471(3) -0.01704(19) -0.01212(19) -0.01153(19)
O1 0.0384(7) 0.0592(9) 0.0454(8) -0.0276(6) -0.0155(6) 0.0105(6)
O2 0.0354(7) 0.0567(8) 0.0491(8) -0.0221(6) -0.0138(6) -0.0102(6)
C1 0.0335(8) 0.0387(8) 0.0352(8) -0.0158(7) -0.0118(6) -0.0026(6)
C2 0.0289(7) 0.0385(8) 0.0335(8) -0.0176(6) -0.0102(6) -0.0035(6)
C3 0.0343(8) 0.0374(8) 0.0324(8) -0.0159(6) -0.0072(6) -0.0037(6)
C4 0.0357(8) 0.0365(8) 0.0330(8) -0.0164(6) -0.0068(6) -0.0062(7)
C5 0.0336(8) 0.0370(8) 0.0375(9) -0.0148(7) -0.0115(6) -0.0045(6)
C6 0.0331(8) 0.0418(9) 0.0309(8) -0.0170(7) -0.0074(6) -0.0044(7)
C7 0.0320(8) 0.0440(9) 0.0308(8) -0.0166(7) -0.0080(6) -0.0024(7)
N1 0.0438(8) 0.0401(8) 0.0401(8) -0.0190(6) -0.0016(6) -0.0110(7)
O3 0.0792(11) 0.0514(8) 0.0531(9) -0.0278(7) -0.0186(8) -0.0100(8)
C8 0.0412(9) 0.0464(10) 0.0349(9) -0.0150(7) -0.0098(7) -0.0088(7)
C9 0.0290(8) 0.0536(10) 0.0399(9) -0.0252(8) -0.0070(6) -0.0039(7)
C10 0.0303(8) 0.0443(9) 0.0336(8) -0.0204(7) -0.0070(6) -0.0050(7)
C11 0.0319(8) 0.0411(9) 0.0325(8) -0.0179(7) -0.0048(6) -0.0068(7)
C12 0.0443(10) 0.0510(11) 0.0399(9) -0.0224(8) 0.0019(7) -0.0166(8)
O4 0.0553(10) 0.0606(10) 0.0891(13) -0.0213(9) -0.0108(9) -0.0304(8)
C13 0.0458(10) 0.0398(9) 0.0566(12) -0.0186(8) -0.0179(8) -0.0056(8)
C14 0.0388(9) 0.0588(12) 0.0370(9) -0.0168(8) -0.0092(7) -0.0098(8)
C15 0.0405(10) 0.0612(12) 0.0530(11) -0.0195(9) -0.0132(8) -0.0150(9)
C16 0.0527(11) 0.0517(11) 0.0552(12) -0.0217(9) -0.0257(9) -0.0093(9)
C17 0.0565(12) 0.0529(11) 0.0352(9) -0.0170(8) -0.0164(8) -0.0101(9)
C18 0.0507(11) 0.0372(9) 0.0592(12) -0.0218(9) -0.0134(9) -0.0038(8)
C19 0.0594(12) 0.0496(11) 0.0374(10) -0.0086(8) -0.0145(8) -0.0142(9)
C20 0.0715(15) 0.0385(10) 0.0734(15) -0.0292(10) -0.0353(12) 0.0039(10)
C21 0.0634(14) 0.0535(12) 0.0691(15) -0.0134(11) -0.0329(12) -0.0057(11)
C22 0.0700(15) 0.0488(12) 0.0475(11) -0.0275(9) -0.0098(10) 0.0058(10)
C23 0.0407(11) 0.0575(12) 0.0745(15) -0.0405(11) 0.0065(10) -0.0135(9)
C24 0.0524(13) 0.0656(15) 0.0740(16) -0.0393(13) 0.0170(12) -0.0117(11)

loop_
_atom_type_symbol
_atom_type_description
_atom_type_scat_dispersion_real
_atom_type_scat_dispersion_imag
_atom_type_scat_source
C C 0.0033 0.0016 'International Tables Vol C Tables 4.2.6.8 and 6.1.1.4'
H H 0.0000 0.0000 'International Tables Vol C Tables 4.2.6.8 and 6.1.1.4'
N N 0.0061 0.0033 'International Tables Vol C Tables 4.2.6.8 and 6.1.1.4'
O O 0.0106 0.0060 'International Tables Vol C Tables 4.2.6.8 and 6.1.1.4'
S S 0.1246 0.1234 'International Tables Vol C Tables 4.2.6.8 and 6.1.1.4'

loop_
_geom_angle_atom_site_label_1
_geom_angle_atom_site_label_2
_geom_angle_atom_site_label_3
_geom_angle
O4 S1 O3 119.45(12)
O4 S1 N1 105.95(10)
O3 S1 N1 106.78(9)
O4 S1 C21 108.20(13)
O3 S1 C21 107.68(12)
N1 S1 C21 108.38(11)
C8 C1 C14 118.36(17)
C8 C1 C6 121.46(16)
C14 C1 C6 120.16(16)
C4 C2 C5 112.80(13)
C4 C2 C10 103.05(13)
C5 C2 C10 119.93(13)
C13 C3 C23 118.53(17)
C13 C3 C11 121.17(16)
C23 C3 C11 120.30(17)
N1 C4 C2 102.90(13)
O2 C5 C19 110.09(15)
O2 C5 C18 105.97(15)
C19 C5 C18 108.61(16)
O2 C5 C2 110.61(14)
C19 C5 C2 108.99(15)
C18 C5 C2 112.53(15)
C11 C6 C1 128.44(15)
C11 C6 C7 109.53(15)
C1 C6 C7 121.91(15)
O1 C7 C6 126.31(16)
O1 C7 C10 124.94(16)
C6 C7 C10 108.44(14)
C12 N1 C4 111.90(14)
C12 N1 S1 120.67(14)
C4 N1 S1 122.64(12)
C17 C8 C1 120.54(18)
C11 C9 C10 105.60(14)
C7 C10 C9 103.31(13)
C7 C10 C12 109.59(16)
C9 C10 C12 111.85(15)
C7 C10 C2 113.32(13)
C9 C10 C2 116.07(15)
C12 C10 C2 102.83(13)
C6 C11 C3 127.11(16)
C6 C11 C9 112.43(14)
C3 C11 C9 120.46(15)
N1 C12 C10 105.30(15)
C20 C13 C3 120.2(2)
C15 C14 C1 120.66(18)
C14 C15 C16 120.03(19)
C15 C16 C17 120.01(18)
C8 C17 C16 120.40(18)
C22 C20 C13 120.5(2)
C20 C22 C24 120.1(2)
C24 C23 C3 120.9(2)
C23 C24 C22 119.7(2)

loop_
_geom_bond_atom_site_label_1
_geom_bond_atom_site_label_2
_geom_bond_distance
S1 O4 1.4233(17)
S1 O3 1.4309(16)
S1 N1 1.6091(16)
S1 C21 1.749(2)
O1 C7 1.213(2)
O2 C5 1.433(2)
C1 C8 1.396(2)
C1 C14 1.395(3)
C1 C6 1.477(2)
C2 C4 1.535(2)
C2 C5 1.549(2)
C2 C10 1.564(2)
C3 C13 1.391(3)
C3 C23 1.384(3)
C3 C11 1.477(2)
C4 N1 1.471(2)
C5 C19 1.526(3)
C5 C18 1.524(2)
C6 C11 1.345(2)
C6 C7 1.478(2)
C7 C10 1.538(2)
N1 C12 1.468(2)
C8 C17 1.380(3)
C9 C11 1.506(2)
C9 C10 1.543(2)
C10 C12 1.539(3)
C13 C20 1.383(3)
C14 C15 1.385(3)
C15 C16 1.379(3)
C16 C17 1.377(3)
C20 C22 1.374(4)
C22 C24 1.372(4)
C23 C24 1.386(3)
